data_1001853
loop_
_publ_author_name
'Leclaire, A'
'Monier, J R'
'Raveau, B'

_publ_section_title
;
A molybdosilicophosphate with an intersecting - tunnel structure, which
exhibits ion - exchange properties, a Mo3 P5.8 Si2 O25 (A = Rb, Tl)
;
_journal_coden_ASTM ASBSDK
_journal_name_full 'Acta Crystallographica B (39,1983-)'
_journal_page_first 180
_journal_page_last 185
_journal_volume 40
_journal_year 1984
_chemical_formula_structural 'Tl (Mo3 P5.8 Si2 O25)'
_chemical_formula_sum 'Mo3 O25 P5.8 Si2 Tl'
_chemical_name_systematic 'Thallium molybdosilicophosphate *'
_space_group_IT_number 163
_symmetry_cell_setting trigonal
_symmetry_Int_Tables_number 163
_symmetry_space_group_name_Hall '-P 3 2c'
_symmetry_space_group_name_H-M 'P -3 1 c'
_cell_angle_alpha 90
_cell_angle_beta 90
_cell_angle_gamma 120
_cell_formula_units_Z 2
_cell_length_a 8.2832(5)
_cell_length_b 8.2832(5)
_cell_length_c 17.4343(10)
_cell_volume 1035.9
_refine_ls_R_factor_all 0.054
_cod_database_code 1001853

loop_
_symmetry_equiv_pos_as_xyz
x,y,z
-y,x-y,z
y-x,-x,z
y,x,1/2+z
-x,y-x,1/2+z
x-y,-y,1/2+z
-x,-y,-z
y,y-x,-z
x-y,x,-z
-y,-x,1/2-z
x,x-y,1/2-z
y-x,y,1/2-z

loop_
_atom_site_label
_atom_site_type_symbol
_atom_site_symmetry_multiplicity
_atom_site_Wyckoff_symbol
_atom_site_fract_x
_atom_site_fract_y
_atom_site_fract_z
_atom_site_occupancy
_atom_site_attached_hydrogens
_atom_site_calc_flag
Mo1 Mo4+ 4 f 0.3333 -0.3333 0.02220(7) 1. 0 d
Mo2 Mo4+ 2 d -0.3333 0.3333 0.25 1. 0 d
Tl1 Tl1+ 2 c 0.3333 -0.3333 0.25 1. 0 d
P1 P5+ 12 i 0.37818(34) 0.32978(46) 0.11045(10) 0.97 0 d
Si1 Si4+ 4 e 0. 0. 0.09101(2) 1. 0 d
O1 O2- 12 i 0.11354(119) -0.40731(124) 0.09473(48) 1. 0 d
O2 O2- 12 i -0.19013(125) 0.24785(129) 0.45347(50) 1. 0 d
O3 O2- 12 i 0.46868(146) 0.33401(203) 0.18721(37) 1. 0 d
O4 O2- 2 b 0. 0. 0. 1. 0 d
O5 O2- 12 i 0.03358(105) -0.16436(106) 0.12344(43) 1. 0 d

loop_
_atom_type_symbol
_atom_type_oxidation_number
Mo4+ 4.000
Tl1+ 1.000
P5+ 5.000
Si4+ 4.000
O2- -2.000
